data_7044873
loop_
_publ_author_name
'Boreen, Michael A.'
'Parker, Bernard F.'
'Hohloch, Stephan'
'Skeel, Brighton A.'
'Arnold, John'

_publ_section_title
;
 f-Block complexes of a m-terphenyl dithiocarboxylate ligand.
;
_journal_issue 1
_journal_name_full 'Dalton transactions (Cambridge, England : 2003)'
_journal_page_first 96
_journal_page_last 104
_journal_paper_doi 10.1039/c7dt04073c
_journal_volume 47
_journal_year 2018
_chemical_formula_moiety 'C88 H95 La S6, C7 H8'
_chemical_formula_sum 'C95 H103 La S6'
_chemical_formula_weight 1576.04
_chemical_name_common (TerphCS2)3La(toluene)
_chemical_name_systematic
'Tris[2,6-bis(4-tert-butylphenyl)phenyldithiocarboxylato]-(toluene) lanthanum(III) toluene solvate'
_chemical_properties_physical Moisture-sensitive
_space_group_crystal_system triclinic
_space_group_IT_number 2
_space_group_name_Hall '-P 1'
_space_group_name_H-M_alt 'P -1'
_symmetry_space_group_name_Hall '-P 1'
_symmetry_space_group_name_H-M 'P -1'
_atom_sites_solution_hydrogens geom
_atom_sites_solution_primary iterative
_atom_sites_solution_secondary difmap
_audit_creation_method SHELXL-2014/7
_audit_update_record
;
2017-10-24 deposited with the CCDC.
2017-11-20 downloaded from the CCDC.
;
_cell_angle_alpha 77.987(3)
_cell_angle_beta 70.849(3)
_cell_angle_gamma 75.738(2)
_cell_formula_units_Z 2
_cell_length_a 14.1644(8)
_cell_length_b 15.2313(8)
_cell_length_c 21.2845(12)
_cell_measurement_reflns_used 9988
_cell_measurement_temperature 100(2)
_cell_measurement_theta_max 25.43
_cell_measurement_theta_min 2.63
_cell_volume 4163.3(4)
_computing_cell_refinement 'Bruker SAINT'
_computing_data_collection 'Bruker APEX2'
_computing_data_reduction 'Bruker SAINT'
_computing_molecular_graphics ORTEP-32
_computing_publication_material WinGX
_computing_structure_refinement SHELXL-2014
_computing_structure_solution SHELXT-2014
_diffrn_ambient_temperature 100(2)
_diffrn_detector_area_resol_mean 8.366
_diffrn_measured_fraction_theta_full 1.000
_diffrn_measured_fraction_theta_max 0.997
_diffrn_measurement_device_type 'Bruker APEX-II CCD'
_diffrn_measurement_method 'phi and omega scans'
_diffrn_radiation_type MoK\a
_diffrn_radiation_wavelength 0.71073
_diffrn_reflns_av_R_equivalents 0.0347
_diffrn_reflns_av_unetI/netI 0.0313
_diffrn_reflns_Laue_measured_fraction_full 1.000
_diffrn_reflns_Laue_measured_fraction_max 0.997
_diffrn_reflns_limit_h_max 17
_diffrn_reflns_limit_h_min -17
_diffrn_reflns_limit_k_max 18
_diffrn_reflns_limit_k_min -18
_diffrn_reflns_limit_l_max 25
_diffrn_reflns_limit_l_min -25
_diffrn_reflns_number 66065
_diffrn_reflns_point_group_measured_fraction_full 1.000
_diffrn_reflns_point_group_measured_fraction_max 0.997
_diffrn_reflns_theta_full 25.000
_diffrn_reflns_theta_max 25.441
_diffrn_reflns_theta_min 1.393
_diffrn_source 'microfocus sealed tube'
_exptl_absorpt_coefficient_mu 0.709
_exptl_absorpt_correction_T_max 0.7452
_exptl_absorpt_correction_T_min 0.7022
_exptl_absorpt_correction_type multi-scan
_exptl_absorpt_process_details SADABS
_exptl_crystal_colour yellow
_exptl_crystal_density_diffrn 1.257
_exptl_crystal_description Block
_exptl_crystal_F_000 1652
_exptl_crystal_recrystallization_method 'Re-crystallisation from solvent: Toluene/hexane'
_exptl_crystal_size_max 0.120
_exptl_crystal_size_mid 0.080
_exptl_crystal_size_min 0.070
_refine_diff_density_max 1.734
_refine_diff_density_min -0.793
_refine_diff_density_rms 0.084
_refine_ls_extinction_method none
_refine_ls_goodness_of_fit_ref 1.044
_refine_ls_hydrogen_treatment constr
_refine_ls_matrix_type full
_refine_ls_number_parameters 939
_refine_ls_number_reflns 15364
_refine_ls_number_restraints 6
_refine_ls_restrained_S_all 1.050
_refine_ls_R_factor_all 0.0438
_refine_ls_R_factor_gt 0.0397
_refine_ls_shift/su_max 0.002
_refine_ls_shift/su_mean 0.000
_refine_ls_structure_factor_coef Fsqd
_refine_ls_weighting_details 'w=1/[\s^2^(Fo^2^)+(0.0528P)^2^+7.5612P] where P=(Fo^2^+2Fc^2^)/3'
_refine_ls_weighting_scheme calc
_refine_ls_wR_factor_gt 0.1038
_refine_ls_wR_factor_ref 0.1063
_reflns_Friedel_coverage 0.000
_reflns_number_gt 13962
_reflns_number_total 15364
_reflns_threshold_expression 'I > 2\s(I)'
_cod_data_source_file c7dt04073c2.cif
_cod_data_source_block 7tol
_cod_depositor_comments 'Adding full bibliography for 7044871--7044875.cif.'
_cod_database_code 7044873
_shelx_shelxl_version_number 2014/7
_shelx_space_group_comment
;
The symmetry employed for this shelxl refinement is uniquely defined
by the following loop, which should always be used as a source of
symmetry information in preference to the above space-group names.
They are only intended as comments.
;
_shelx_estimated_absorpt_t_min 0.920
_shelx_estimated_absorpt_t_max 0.952

loop_
_space_group_symop_operation_xyz
'x, y, z'
'-x, -y, -z'

loop_
_atom_site_label
_atom_site_type_symbol
_atom_site_fract_x
_atom_site_fract_y
_atom_site_fract_z
_atom_site_U_iso_or_equiv
_atom_site_adp_type
_atom_site_occupancy
_atom_site_site_symmetry_order
_atom_site_calc_flag
_atom_site_refinement_flags_posn
_atom_site_refinement_flags_adp
La1 La 0.69570(2) 0.64688(2) 0.70884(2) 0.01674(6) Uani 1 1 d . .
S5 S 0.82936(5) 0.58357(5) 0.79570(4) 0.02008(15) Uani 1 1 d . .
S6 S 0.60444(5) 0.60865(5) 0.85393(4) 0.02176(16) Uani 1 1 d . .
S1 S 0.73888(5) 0.44752(5) 0.70420(4) 0.01928(15) Uani 1 1 d . .
S4 S 0.77136(6) 0.79935(5) 0.61055(4) 0.02127(16) Uani 1 1 d . .
S3 S 0.65360(5) 0.82932(5) 0.75163(4) 0.01982(15) Uani 1 1 d . .
S2 S 0.88125(6) 0.56740(5) 0.61451(4) 0.02219(16) Uani 1 1 d . .
C2 C 0.8949(2) 0.39124(18) 0.59767(14) 0.0157(6) Uani 1 1 d . .
C6 C 0.9295(2) 0.31830(19) 0.50017(14) 0.0183(6) Uani 1 1 d . .
H6 H 0.9187 0.3178 0.4585 0.022 Uiso 1 1 calc R U
C11 C 1.0163(2) 0.2937(2) 0.81477(15) 0.0226(6) Uani 1 1 d . .
C7 C 0.8801(2) 0.39218(19) 0.53539(14) 0.0165(6) Uani 1 1 d . .
C29 C 0.7486(2) 0.95748(19) 0.65881(14) 0.0196(6) Uani 1 1 d . .
C5 C 0.9940(2) 0.24548(19) 0.52485(14) 0.0188(6) Uani 1 1 d . .
H5 H 1.0286 0.1961 0.4998 0.023 Uiso 1 1 calc R U
C13 C 0.9540(2) 0.2374(2) 0.74033(15) 0.0207(6) Uani 1 1 d . .
H13 H 0.9251 0.1920 0.7327 0.025 Uiso 1 1 calc R U
C38 C 1.0937(2) 0.74397(19) 0.67459(15) 0.0191(6) Uani 1 1 d . .
C18 C 0.8096(2) 0.46671(19) 0.50598(14) 0.0169(6) Uani 1 1 d . .
C56 C 0.7364(2) 0.5379(2) 0.92959(14) 0.0202(6) Uani 1 1 d . .
C3 C 0.9582(2) 0.31657(19) 0.62425(14) 0.0164(6) Uani 1 1 d . .
C22 C 0.6552(2) 0.5151(2) 0.47222(15) 0.0221(6) Uani 1 1 d . .
H22 H 0.5926 0.5023 0.4728 0.027 Uiso 1 1 calc R U
C37 C 0.9989(2) 0.7522(2) 0.72252(15) 0.0214(6) Uani 1 1 d . .
H37 H 0.9884 0.7076 0.7613 0.026 Uiso 1 1 calc R U
C8 C 0.9753(2) 0.31117(19) 0.69044(14) 0.0181(6) Uani 1 1 d . .
C39 C 1.1057(2) 0.8103(2) 0.61805(15) 0.0209(6) Uani 1 1 d . .
H39 H 1.1694 0.8064 0.5842 0.025 Uiso 1 1 calc R U
C23 C 0.7174(2) 0.4510(2) 0.50549(15) 0.0207(6) Uani 1 1 d . .
H23 H 0.6964 0.3953 0.5284 0.025 Uiso 1 1 calc R U
C4 C 1.0079(2) 0.24517(19) 0.58642(14) 0.0182(6) Uani 1 1 d . .
H4 H 1.0523 0.1951 0.6032 0.022 Uiso 1 1 calc R U
C30 C 0.8478(2) 0.9687(2) 0.65141(15) 0.0223(6) Uani 1 1 d . .
C12 C 0.9742(2) 0.2292(2) 0.80099(15) 0.0230(6) Uani 1 1 d . .
H12 H 0.9589 0.1782 0.8340 0.028 Uiso 1 1 calc R U
C10 C 1.0357(2) 0.3679(2) 0.76510(16) 0.0243(6) Uani 1 1 d . .
H10 H 1.0634 0.4138 0.7731 0.029 Uiso 1 1 calc R U
C55 C 0.7243(2) 0.57590(19) 0.86099(15) 0.0192(6) Uani 1 1 d . .
C34 C 0.6722(2) 1.0333(2) 0.65066(15) 0.0218(6) Uani 1 1 d . .
C1 C 0.8389(2) 0.46782(19) 0.63795(14) 0.0160(6) Uani 1 1 d . .
C57 C 0.7021(2) 0.4565(2) 0.96341(15) 0.0243(7) Uani 1 1 d . .
C35 C 0.9318(2) 0.89005(19) 0.65856(15) 0.0204(6) Uani 1 1 d . .
C9 C 1.0159(2) 0.3769(2) 0.70445(15) 0.0225(6) Uani 1 1 d . .
H9 H 1.0302 0.4286 0.6718 0.027 Uiso 1 1 calc R U
C87 C 0.4989(2) 0.7660(2) 0.68231(16) 0.0247(7) Uani 1 1 d . .
H87 H 0.4875 0.8294 0.6852 0.030 Uiso 1 1 calc R U
C41 C 1.1787(2) 0.6633(2) 0.68550(16) 0.0230(6) Uani 1 1 d . .
C59 C 0.7618(3) 0.4650(2) 1.05594(17) 0.0367(8) Uani 1 1 d . .
H59 H 0.7715 0.4395 1.0986 0.044 Uiso 1 1 calc R U
C72 C 0.8095(2) 0.6745(2) 0.93099(14) 0.0238(7) Uani 1 1 d . .
C36 C 0.9196(2) 0.8236(2) 0.71530(15) 0.0214(6) Uani 1 1 d . .
H36 H 0.8560 0.8275 0.7493 0.026 Uiso 1 1 calc R U
C48 C 0.3719(2) 1.01343(19) 0.65292(15) 0.0211(6) Uani 1 1 d . .
C66 C 0.5079(3) 0.3485(2) 0.93705(17) 0.0303(7) Uani 1 1 d . .
H66 H 0.4386 0.3437 0.9583 0.036 Uiso 1 1 calc R U
C61 C 0.7821(2) 0.5829(2) 0.95986(15) 0.0237(6) Uani 1 1 d . .
C19 C 0.8365(2) 0.5501(2) 0.47305(15) 0.0220(6) Uani 1 1 d . .
H19 H 0.8986 0.5634 0.4730 0.026 Uiso 1 1 calc R U
C64 C 0.6624(2) 0.3167(2) 0.84961(15) 0.0237(6) Uani 1 1 d . .
H64 H 0.7012 0.2884 0.8108 0.028 Uiso 1 1 calc R U
C45 C 0.5690(2) 1.02317(19) 0.65281(15) 0.0203(6) Uani 1 1 d . .
C60 C 0.7952(3) 0.5445(2) 1.02259(16) 0.0311(7) Uani 1 1 d . .
H60 H 0.8277 0.5737 1.0427 0.037 Uiso 1 1 calc R U
C40 C 1.0259(2) 0.8822(2) 0.61032(15) 0.0214(6) Uani 1 1 d . .
H40 H 1.0362 0.9266 0.5713 0.026 Uiso 1 1 calc R U
C21 C 0.6824(2) 0.5976(2) 0.43813(15) 0.0214(6) Uani 1 1 d . .
C46 C 0.5531(2) 0.9990(2) 0.59841(16) 0.0267(7) Uani 1 1 d . .
H46 H 0.6095 0.9852 0.5604 0.032 Uiso 1 1 calc R U
C67 C 0.5545(2) 0.3939(2) 0.96469(16) 0.0268(7) Uani 1 1 d . .
H67 H 0.5174 0.4182 1.0054 0.032 Uiso 1 1 calc R U
C31 C 0.8667(2) 1.0574(2) 0.63722(17) 0.0286(7) Uani 1 1 d . .
H31 H 0.9331 1.0662 0.6322 0.034 Uiso 1 1 calc R U
C33 C 0.6950(2) 1.1204(2) 0.63673(18) 0.0294(7) Uani 1 1 d . .
H33 H 0.6434 1.1723 0.6315 0.035 Uiso 1 1 calc R U
C65 C 0.5610(3) 0.3095(2) 0.87818(17) 0.0296(7) Uani 1 1 d . .
C20 C 0.7734(2) 0.6138(2) 0.44038(15) 0.0236(6) Uani 1 1 d . .
H20 H 0.7931 0.6705 0.4188 0.028 Uiso 1 1 calc R U
C58 C 0.7140(3) 0.4223(2) 1.02700(16) 0.0326(8) Uani 1 1 d . .
H58 H 0.6888 0.3688 1.0509 0.039 Uiso 1 1 calc R U
C62 C 0.6546(2) 0.40454(19) 0.93408(15) 0.0223(6) Uani 1 1 d . .
C63 C 0.7084(2) 0.3643(2) 0.87637(15) 0.0227(6) Uani 1 1 d . .
H63 H 0.7775 0.3696 0.8550 0.027 Uiso 1 1 calc R U
C42 C 1.2803(2) 0.6694(2) 0.63138(17) 0.0284(7) Uani 1 1 d . .
H42A H 1.2724 0.6698 0.5873 0.043 Uiso 1 1 calc R U
H42B H 1.3320 0.6164 0.6404 0.043 Uiso 1 1 calc R U
H42C H 1.3016 0.7257 0.6317 0.043 Uiso 1 1 calc R U
C73 C 0.9051(3) 0.6898(2) 0.92484(15) 0.0297(7) Uani 1 1 d . .
H73 H 0.9559 0.6400 0.9349 0.036 Uiso 1 1 calc R U
C77 C 0.7383(3) 0.7485(2) 0.91484(16) 0.0284(7) Uani 1 1 d . .
H77 H 0.6730 0.7395 0.9176 0.034 Uiso 1 1 calc R U
C76 C 0.7604(3) 0.8361(2) 0.89463(16) 0.0314(7) Uani 1 1 d . .
H76 H 0.7097 0.8856 0.8842 0.038 Uiso 1 1 calc R U
C47 C 0.4565(2) 0.9947(2) 0.59826(16) 0.0265(7) Uani 1 1 d . .
H47 H 0.4482 0.9785 0.5599 0.032 Uiso 1 1 calc R U
C75 C 0.8550(3) 0.8526(2) 0.88945(16) 0.0321(8) Uani 1 1 d . .
C83 C 0.4799(3) 0.6129(2) 0.7343(2) 0.0356(8) Uani 1 1 d . .
H83 H 0.4553 0.5710 0.7726 0.043 Uiso 1 1 calc R U
C44 C 1.1464(3) 0.5744(2) 0.68393(18) 0.0302(7) Uani 1 1 d . .
H44A H 1.1395 0.5751 0.6395 0.045 Uiso 1 1 calc R U
H44B H 1.0810 0.5701 0.7181 0.045 Uiso 1 1 calc R U
H44C H 1.1981 0.5217 0.6932 0.045 Uiso 1 1 calc R U
C51 C 0.2646(2) 1.0058(2) 0.65540(16) 0.0241(6) Uani 1 1 d . .
C49 C 0.3893(2) 1.0352(2) 0.70774(16) 0.0282(7) Uani 1 1 d . .
H49 H 0.3333 1.0468 0.7465 0.034 Uiso 1 1 calc R U
C50 C 0.4854(2) 1.0406(2) 0.70804(16) 0.0275(7) Uani 1 1 d . .
H50 H 0.4940 1.0564 0.7464 0.033 Uiso 1 1 calc R U
C52 C 0.2417(2) 0.9148(2) 0.69813(18) 0.0292(7) Uani 1 1 d . .
H52A H 0.2462 0.9132 0.7433 0.044 Uiso 1 1 calc R U
H52B H 0.2912 0.8640 0.6773 0.044 Uiso 1 1 calc R U
H52C H 0.1728 0.9092 0.7011 0.044 Uiso 1 1 calc R U
C24 C 0.6168(3) 0.6692(2) 0.39950(16) 0.0272(7) Uani 1 1 d . .
C86 C 0.5533(2) 0.7340(2) 0.62135(16) 0.0279(7) Uani 1 1 d . .
H86 H 0.5776 0.7759 0.5829 0.034 Uiso 1 1 calc R U
C28 C 0.7244(2) 0.86379(19) 0.67347(14) 0.0179(6) Uani 1 1 d . .
C54 C 0.1843(2) 1.0836(2) 0.6880(2) 0.0343(8) Uani 1 1 d . .
H54A H 0.1993 1.1425 0.6624 0.052 Uiso 1 1 calc R U
H54B H 0.1853 1.0805 0.7343 0.052 Uiso 1 1 calc R U
H54C H 0.1168 1.0777 0.6883 0.052 Uiso 1 1 calc R U
C74 C 0.9272(3) 0.7775(3) 0.90412(16) 0.0342(8) Uani 1 1 d . .
H74 H 0.9933 0.7861 0.8999 0.041 Uiso 1 1 calc R U
C14 C 1.0423(3) 0.2857(2) 0.88051(17) 0.0318(8) Uani 1 1 d . .
C43 C 1.1936(3) 0.6603(3) 0.75432(18) 0.0341(8) Uani 1 1 d . .
H43A H 1.2475 0.6083 0.7614 0.051 Uiso 1 1 calc R U
H43B H 1.1299 0.6534 0.7897 0.051 Uiso 1 1 calc R U
H43C H 1.2128 0.7172 0.7558 0.051 Uiso 1 1 calc R U
C32 C 0.7913(3) 1.1325(2) 0.63037(19) 0.0328(8) Uani 1 1 d . .
H32 H 0.8056 1.1924 0.6213 0.039 Uiso 1 1 calc R U
C85 C 0.5721(3) 0.6420(3) 0.61629(19) 0.0367(9) Uani 1 1 d . .
H85 H 0.6099 0.6199 0.5749 0.044 Uiso 1 1 calc R U
C82 C 0.4612(2) 0.7061(3) 0.73910(17) 0.0320(8) Uani 1 1 d . .
C27 C 0.5789(3) 0.7562(2) 0.4333(2) 0.0420(9) Uani 1 1 d . .
H27A H 0.5432 0.8045 0.4063 0.063 Uiso 1 1 calc R U
H27B H 0.6372 0.7764 0.4371 0.063 Uiso 1 1 calc R U
H27C H 0.5323 0.7433 0.4782 0.063 Uiso 1 1 calc R U
C84 C 0.5341(3) 0.5821(2) 0.6738(2) 0.0435(10) Uani 1 1 d . .
H84 H 0.5460 0.5187 0.6709 0.052 Uiso 1 1 calc R U
C78 C 0.8782(3) 0.9497(3) 0.87110(18) 0.0424(10) Uani 1 1 d . .
C25 C 0.6830(3) 0.6953(3) 0.32698(18) 0.0388(8) Uani 1 1 d . .
H25A H 0.7049 0.6421 0.3029 0.058 Uiso 1 1 calc R U
H25B H 0.7429 0.7151 0.3284 0.058 Uiso 1 1 calc R U
H25C H 0.6430 0.7453 0.3037 0.058 Uiso 1 1 calc R U
C26 C 0.5291(3) 0.6346(3) 0.3945(2) 0.0512(11) Uani 1 1 d . .
H26A H 0.5551 0.5789 0.3731 0.077 Uiso 1 1 calc R U
H26B H 0.4917 0.6814 0.3676 0.077 Uiso 1 1 calc R U
H26C H 0.4833 0.6210 0.4397 0.077 Uiso 1 1 calc R U
C53 C 0.2549(3) 1.0082(3) 0.58577(18) 0.0414(9) Uani 1 1 d . .
H53A H 0.1840 1.0085 0.5894 0.062 Uiso 1 1 calc R U
H53B H 0.2990 0.9540 0.5663 0.062 Uiso 1 1 calc R U
H53C H 0.2754 1.0635 0.5569 0.062 Uiso 1 1 calc R U
C68 C 0.5060(3) 0.2663(4) 0.8454(2) 0.0559(12) Uani 1 1 d . .
C80 C 0.9803(4) 0.9520(3) 0.8173(2) 0.0543(12) Uani 1 1 d . .
H80A H 0.9945 1.0140 0.8077 0.081 Uiso 1 1 calc R U
H80B H 0.9777 0.9343 0.7763 0.081 Uiso 1 1 calc R U
H80C H 1.0343 0.9093 0.8335 0.081 Uiso 1 1 calc R U
C79 C 0.8812(4) 0.9790(3) 0.9352(2) 0.0580(13) Uani 1 1 d . .
H79A H 0.9358 0.9375 0.9514 0.087 Uiso 1 1 calc R U
H79B H 0.8157 0.9766 0.9698 0.087 Uiso 1 1 calc R U
H79C H 0.8938 1.0416 0.9253 0.087 Uiso 1 1 calc R U
C17 C 0.9928(4) 0.3727(3) 0.9122(2) 0.0555(12) Uani 1 1 d . .
H17A H 0.9187 0.3820 0.9221 0.083 Uiso 1 1 calc R U
H17B H 1.0176 0.4249 0.8811 0.083 Uiso 1 1 calc R U
H17C H 1.0101 0.3672 0.9540 0.083 Uiso 1 1 calc R U
C81 C 0.7956(4) 1.0194(3) 0.8449(3) 0.0619(13) Uani 1 1 d . .
H81A H 0.8141 1.0799 0.8330 0.093 Uiso 1 1 calc R U
H81B H 0.7300 1.0221 0.8800 0.093 Uiso 1 1 calc R U
H81C H 0.7902 1.0005 0.8052 0.093 Uiso 1 1 calc R U
C94 C 0.3191(5) 0.9776(4) 0.8919(3) 0.0741(15) Uani 1 1 d . .
H94 H 0.3409 1.0325 0.8680 0.089 Uiso 1 1 calc R U
C71 C 0.4319(6) 0.2153(5) 0.8936(3) 0.114(3) Uani 1 1 d . .
H71A H 0.3930 0.1963 0.8700 0.172 Uiso 1 1 calc R U
H71B H 0.3854 0.2542 0.9268 0.172 Uiso 1 1 calc R U
H71C H 0.4675 0.1611 0.9164 0.172 Uiso 1 1 calc R U
C93 C 0.2218(4) 0.9577(4) 0.8920(2) 0.0683(14) Uani 1 1 d . .
H93 H 0.1822 0.9983 0.8656 0.082 Uiso 1 1 calc R U
C16 C 1.0078(7) 0.2065(4) 0.9301(3) 0.110(3) Uani 1 1 d . U
H16A H 1.0315 0.2007 0.9694 0.166 Uiso 1 1 calc R U
H16B H 1.0360 0.1503 0.9093 0.166 Uiso 1 1 calc R U
H16C H 0.9332 0.2164 0.9440 0.166 Uiso 1 1 calc R U
C15 C 1.1575(4) 0.2754(5) 0.8649(3) 0.090(2) Uani 1 1 d . .
H15A H 1.1744 0.2727 0.9065 0.136 Uiso 1 1 calc R U
H15B H 1.1801 0.3279 0.8330 0.136 Uiso 1 1 calc R U
H15C H 1.1918 0.2189 0.8453 0.136 Uiso 1 1 calc R U
C89 C 0.3775(4) 0.9134(4) 0.9278(3) 0.0734(15) Uani 1 1 d . .
C88 C 0.4009(3) 0.7498(4) 0.8047(2) 0.0583(12) Uani 1 1 d . .
H88A H 0.3277 0.7539 0.8131 0.087 Uiso 1 1 calc R U
H88B H 0.4149 0.8112 0.7995 0.087 Uiso 1 1 calc R U
H88C H 0.4222 0.7116 0.8427 0.087 Uiso 1 1 calc R U
C69 C 0.5701(5) 0.2281(5) 0.7849(3) 0.101(2) Uani 1 1 d . .
H69A H 0.6173 0.1730 0.7967 0.151 Uiso 1 1 calc R U
H69B H 0.6088 0.2733 0.7545 0.151 Uiso 1 1 calc R U
H69C H 0.5273 0.2122 0.7625 0.151 Uiso 1 1 calc R U
C92 C 0.1911(5) 0.8852(4) 0.9279(3) 0.0807(16) Uani 1 1 d . .
H92 H 0.1284 0.8736 0.9276 0.097 Uiso 1 1 calc R U
C70 C 0.4311(5) 0.3540(5) 0.8143(4) 0.100(2) Uani 1 1 d . .
H70A H 0.4721 0.3976 0.7841 0.149 Uiso 1 1 calc R U
H70B H 0.3802 0.3842 0.8511 0.149 Uiso 1 1 calc R U
H70C H 0.3965 0.3320 0.7893 0.149 Uiso 1 1 calc R U
C90 C 0.3377(6) 0.8406(4) 0.9670(3) 0.098(2) Uani 1 1 d . .
H90 H 0.3740 0.8000 0.9953 0.118 Uiso 1 1 calc R U
C95 C 0.4713(6) 0.9256(7) 0.9326(5) 0.145(4) Uani 1 1 d . .
H95A H 0.5130 0.8658 0.9426 0.218 Uiso 1 1 calc R U
H95B H 0.4576 0.9621 0.9687 0.218 Uiso 1 1 calc R U
H95C H 0.5079 0.9575 0.8900 0.218 Uiso 1 1 calc R U
C91 C 0.2458(7) 0.8240(5) 0.9668(4) 0.109(2) Uani 1 1 d . .
H91 H 0.2211 0.7713 0.9930 0.131 Uiso 1 1 calc R U

loop_
_atom_site_aniso_label
_atom_site_aniso_U_11
_atom_site_aniso_U_22
_atom_site_aniso_U_33
_atom_site_aniso_U_23
_atom_site_aniso_U_13
_atom_site_aniso_U_12
La1 0.01630(9) 0.01579(9) 0.01743(10) -0.00326(6) -0.00386(7) -0.00246(6)
S5 0.0176(4) 0.0255(4) 0.0165(3) -0.0023(3) -0.0035(3) -0.0055(3)
S6 0.0180(4) 0.0254(4) 0.0192(4) -0.0019(3) -0.0019(3) -0.0049(3)
S1 0.0184(4) 0.0168(3) 0.0189(4) -0.0015(3) -0.0007(3) -0.0039(3)
S4 0.0225(4) 0.0190(3) 0.0191(4) -0.0028(3) -0.0019(3) -0.0040(3)
S3 0.0211(4) 0.0170(3) 0.0194(4) -0.0034(3) -0.0020(3) -0.0047(3)
S2 0.0213(4) 0.0162(3) 0.0248(4) -0.0044(3) 0.0015(3) -0.0059(3)
C2 0.0148(13) 0.0161(13) 0.0151(13) -0.0011(11) -0.0009(11) -0.0064(11)
C6 0.0192(14) 0.0204(14) 0.0157(14) -0.0013(11) -0.0044(11) -0.0066(11)
C11 0.0221(15) 0.0249(15) 0.0211(15) -0.0035(12) -0.0084(13) -0.0020(12)
C7 0.0134(13) 0.0181(14) 0.0168(14) -0.0003(11) -0.0029(11) -0.0050(11)
C29 0.0187(15) 0.0193(14) 0.0198(15) -0.0008(11) -0.0038(12) -0.0060(11)
C5 0.0182(14) 0.0170(14) 0.0201(15) -0.0031(11) -0.0029(12) -0.0045(11)
C13 0.0224(15) 0.0183(14) 0.0232(15) -0.0039(12) -0.0083(12) -0.0042(12)
C38 0.0186(14) 0.0186(14) 0.0244(15) -0.0057(12) -0.0096(12) -0.0044(11)
C18 0.0186(14) 0.0170(14) 0.0140(13) -0.0029(11) -0.0044(11) -0.0015(11)
C56 0.0207(15) 0.0200(14) 0.0170(14) -0.0038(11) -0.0012(12) -0.0035(11)
C3 0.0150(14) 0.0169(13) 0.0176(14) 0.0002(11) -0.0048(11) -0.0056(11)
C22 0.0202(15) 0.0214(15) 0.0263(16) -0.0025(12) -0.0097(13) -0.0034(12)
C37 0.0228(15) 0.0220(15) 0.0220(15) -0.0010(12) -0.0091(12) -0.0072(12)
C8 0.0144(14) 0.0183(14) 0.0193(14) -0.0032(11) -0.0046(11) 0.0008(11)
C39 0.0167(14) 0.0231(15) 0.0241(15) -0.0041(12) -0.0050(12) -0.0065(12)
C23 0.0222(15) 0.0172(14) 0.0227(15) 0.0004(11) -0.0081(12) -0.0039(12)
C4 0.0164(14) 0.0152(13) 0.0211(15) -0.0004(11) -0.0055(12) -0.0014(11)
C30 0.0184(15) 0.0212(15) 0.0251(16) -0.0016(12) -0.0045(12) -0.0036(12)
C12 0.0302(17) 0.0180(14) 0.0197(15) 0.0017(12) -0.0085(13) -0.0051(12)
C10 0.0276(16) 0.0241(15) 0.0253(16) -0.0035(12) -0.0101(13) -0.0092(13)
C55 0.0214(15) 0.0156(14) 0.0209(15) -0.0043(11) -0.0048(12) -0.0047(11)
C34 0.0187(15) 0.0198(15) 0.0238(16) 0.0012(12) -0.0041(12) -0.0043(12)
C1 0.0159(14) 0.0184(14) 0.0142(13) 0.0008(11) -0.0070(11) -0.0034(11)
C57 0.0283(17) 0.0242(16) 0.0183(15) -0.0038(12) -0.0029(13) -0.0061(13)
C35 0.0186(15) 0.0188(14) 0.0265(16) -0.0037(12) -0.0091(12) -0.0048(11)
C9 0.0263(16) 0.0218(15) 0.0209(15) 0.0019(12) -0.0098(13) -0.0076(12)
C87 0.0211(15) 0.0222(15) 0.0316(17) -0.0030(13) -0.0143(13) 0.0025(12)
C41 0.0208(15) 0.0219(15) 0.0281(16) -0.0030(12) -0.0111(13) -0.0021(12)
C59 0.057(2) 0.0365(19) 0.0188(16) 0.0009(14) -0.0157(16) -0.0116(17)
C72 0.0309(17) 0.0289(16) 0.0141(14) -0.0061(12) -0.0021(12) -0.0137(13)
C36 0.0198(15) 0.0232(15) 0.0214(15) -0.0023(12) -0.0053(12) -0.0064(12)
C48 0.0219(15) 0.0171(14) 0.0236(15) 0.0043(12) -0.0096(13) -0.0043(11)
C66 0.0253(17) 0.0331(18) 0.0287(17) -0.0034(14) -0.0004(14) -0.0098(14)
C61 0.0255(16) 0.0275(16) 0.0193(15) -0.0049(12) -0.0048(13) -0.0081(13)
C19 0.0202(15) 0.0221(15) 0.0239(16) 0.0001(12) -0.0075(12) -0.0056(12)
C64 0.0309(17) 0.0219(15) 0.0174(15) -0.0009(12) -0.0063(13) -0.0060(13)
C45 0.0196(15) 0.0135(13) 0.0259(16) 0.0018(11) -0.0069(12) -0.0030(11)
C60 0.040(2) 0.0347(18) 0.0233(17) -0.0037(14) -0.0116(15) -0.0120(15)
C40 0.0201(15) 0.0222(15) 0.0237(15) -0.0002(12) -0.0082(12) -0.0076(12)
C21 0.0232(15) 0.0194(14) 0.0205(15) -0.0026(12) -0.0087(12) 0.0009(12)
C46 0.0211(16) 0.0314(17) 0.0231(16) -0.0034(13) -0.0035(13) -0.0015(13)
C67 0.0315(17) 0.0225(15) 0.0216(16) -0.0039(12) 0.0016(13) -0.0089(13)
C31 0.0200(16) 0.0240(16) 0.0406(19) -0.0003(14) -0.0075(14) -0.0075(13)
C33 0.0229(16) 0.0184(15) 0.042(2) 0.0019(14) -0.0088(15) -0.0017(12)
C65 0.0330(18) 0.0313(17) 0.0265(17) -0.0021(14) -0.0089(14) -0.0115(14)
C20 0.0282(16) 0.0166(14) 0.0240(16) 0.0038(12) -0.0083(13) -0.0052(12)
C58 0.048(2) 0.0273(17) 0.0212(16) 0.0016(13) -0.0060(15) -0.0150(15)
C62 0.0307(17) 0.0168(14) 0.0176(15) 0.0020(11) -0.0051(13) -0.0075(12)
C63 0.0236(16) 0.0201(15) 0.0219(15) -0.0007(12) -0.0034(13) -0.0061(12)
C42 0.0197(16) 0.0266(16) 0.0392(19) -0.0091(14) -0.0103(14) 0.0009(13)
C73 0.0354(19) 0.0413(19) 0.0175(15) -0.0062(14) -0.0068(14) -0.0157(15)
C77 0.0322(18) 0.0277(17) 0.0255(17) -0.0060(13) -0.0037(14) -0.0112(14)
C76 0.0385(19) 0.0282(17) 0.0255(17) -0.0048(13) -0.0013(15) -0.0131(15)
C47 0.0266(17) 0.0292(17) 0.0253(16) -0.0052(13) -0.0101(14) -0.0036(13)
C75 0.046(2) 0.0346(19) 0.0176(16) -0.0079(13) -0.0002(15) -0.0209(16)
C83 0.0215(17) 0.040(2) 0.048(2) 0.0114(17) -0.0195(16) -0.0113(15)
C44 0.0286(17) 0.0199(16) 0.041(2) -0.0015(14) -0.0108(15) -0.0035(13)
C51 0.0221(16) 0.0249(16) 0.0268(16) 0.0005(13) -0.0112(13) -0.0049(12)
C49 0.0193(16) 0.0403(19) 0.0229(16) -0.0074(14) -0.0021(13) -0.0050(14)
C50 0.0250(17) 0.0360(18) 0.0240(16) -0.0066(14) -0.0082(13) -0.0066(14)
C52 0.0228(16) 0.0252(16) 0.0394(19) -0.0012(14) -0.0100(14) -0.0058(13)
C24 0.0314(18) 0.0217(16) 0.0275(17) 0.0006(13) -0.0151(14) 0.0020(13)
C86 0.0199(16) 0.0429(19) 0.0223(16) 0.0005(14) -0.0104(13) -0.0067(14)
C28 0.0133(13) 0.0175(14) 0.0212(15) -0.0008(11) -0.0051(11) -0.0012(11)
C54 0.0226(17) 0.0292(18) 0.052(2) -0.0037(16) -0.0156(16) -0.0014(14)
C74 0.037(2) 0.051(2) 0.0220(17) -0.0098(15) -0.0022(15) -0.0266(17)
C14 0.042(2) 0.0340(18) 0.0254(17) -0.0025(14) -0.0194(15) -0.0076(15)
C43 0.0283(18) 0.040(2) 0.0359(19) -0.0043(15) -0.0181(15) 0.0014(15)
C32 0.0264(17) 0.0200(16) 0.049(2) 0.0021(14) -0.0081(16) -0.0084(13)
C85 0.0260(18) 0.051(2) 0.041(2) -0.0253(18) -0.0191(16) 0.0060(16)
C82 0.0168(16) 0.046(2) 0.0316(18) 0.0015(15) -0.0108(14) -0.0037(14)
C27 0.048(2) 0.0319(19) 0.041(2) -0.0044(16) -0.0186(18) 0.0089(16)
C84 0.035(2) 0.0240(18) 0.089(3) -0.0091(19) -0.042(2) -0.0018(15)
C78 0.064(3) 0.039(2) 0.0289(19) -0.0097(16) 0.0011(18) -0.0347(19)
C25 0.043(2) 0.037(2) 0.034(2) 0.0047(16) -0.0184(17) -0.0029(16)
C26 0.044(2) 0.043(2) 0.072(3) 0.025(2) -0.040(2) -0.0151(18)
C53 0.0291(19) 0.069(3) 0.0302(19) -0.0001(18) -0.0120(16) -0.0177(18)
C68 0.049(3) 0.095(4) 0.039(2) -0.021(2) -0.0061(19) -0.041(2)
C80 0.079(3) 0.054(3) 0.034(2) -0.0117(19) 0.005(2) -0.047(2)
C79 0.096(4) 0.050(2) 0.034(2) -0.0177(19) 0.003(2) -0.045(3)
C17 0.062(3) 0.069(3) 0.041(2) -0.028(2) -0.030(2) 0.013(2)
C81 0.084(4) 0.039(2) 0.062(3) 0.006(2) -0.013(3) -0.033(2)
C94 0.096(4) 0.069(3) 0.048(3) -0.003(2) -0.012(3) -0.016(3)
C71 0.173(7) 0.153(6) 0.063(4) -0.009(4) -0.018(4) -0.140(6)
C93 0.083(4) 0.075(4) 0.042(3) -0.005(2) -0.020(3) -0.007(3)
C16 0.235(8) 0.102(4) 0.048(3) 0.035(3) -0.086(4) -0.107(5)
C15 0.051(3) 0.164(6) 0.061(3) -0.058(4) -0.042(3) 0.040(3)
C89 0.070(4) 0.070(4) 0.086(4) -0.017(3) -0.035(3) 0.000(3)
C88 0.044(2) 0.072(3) 0.052(3) -0.009(2) -0.013(2) 0.000(2)
C69 0.094(4) 0.136(6) 0.102(5) -0.078(5) -0.004(4) -0.058(4)
C92 0.083(4) 0.086(4) 0.078(4) -0.025(3) -0.019(3) -0.020(3)
C70 0.102(5) 0.107(5) 0.118(6) -0.041(4) -0.070(5) 0.002(4)
C90 0.125(6) 0.057(4) 0.083(4) -0.008(3) -0.015(4) 0.016(4)
C95 0.081(5) 0.203(10) 0.164(9) -0.078(8) -0.057(6) 0.024(6)
C91 0.116(6) 0.071(4) 0.143(7) -0.032(4) -0.045(6) 0.004(4)

loop_
_atom_type_symbol
_atom_type_description
_atom_type_scat_dispersion_real
_atom_type_scat_dispersion_imag
_atom_type_scat_source
C C 0.0033 0.0016 'International Tables Vol C Tables 4.2.6.8 and 6.1.1.4'
H H 0.0000 0.0000 'International Tables Vol C Tables 4.2.6.8 and 6.1.1.4'
S S 0.1246 0.1234 'International Tables Vol C Tables 4.2.6.8 and 6.1.1.4'
La La -0.2871 2.4523 'International Tables Vol C Tables 4.2.6.8 and 6.1.1.4'

loop_
_geom_angle_atom_site_label_1
_geom_angle_atom_site_label_2
_geom_angle_atom_site_label_3
_geom_angle
S2 La1 S6 134.22(2)
S2 La1 S5 79.64(2)
S6 La1 S5 61.04(2)
S2 La1 S4 73.38(2)
S6 La1 S4 137.81(2)
S5 La1 S4 107.46(2)
S2 La1 S1 61.15(2)
S6 La1 S1 88.19(2)
S5 La1 S1 80.03(2)
S4 La1 S1 131.93(2)
S2 La1 S3 125.58(2)
S6 La1 S3 77.67(2)
S5 La1 S3 87.34(2)
S4 La1 S3 60.74(2)
S1 La1 S3 164.42(2)
S2 La1 C84 101.85(8)
S6 La1 C84 94.35(9)
S5 La1 C84 139.12(8)
S4 La1 C84 112.09(8)
S1 La1 C84 66.19(7)
S3 La1 C84 120.83(7)
S2 La1 C85 90.66(7)
S6 La1 C85 118.40(8)
S5 La1 C85 160.14(7)
S4 La1 C85 85.91(8)
S1 La1 C85 80.11(7)
S3 La1 C85 112.27(7)
C84 La1 C85 26.54(11)
S2 La1 C86 103.48(6)
S6 La1 C86 118.09(6)
S5 La1 C86 173.79(7)
S4 La1 C86 68.79(6)
S1 La1 C86 106.17(7)
S3 La1 C86 86.49(7)
C84 La1 C86 45.96(10)
C85 La1 C86 26.06(10)
S2 La1 C83 126.94(8)
S6 La1 C83 71.87(7)
S5 La1 C83 128.60(7)
S4 La1 C83 121.40(7)
S1 La1 C83 79.06(7)
S3 La1 C83 102.28(7)
C84 La1 C83 25.94(11)
C85 La1 C83 46.55(10)
C86 La1 C83 53.73(9)
S2 La1 C87 129.28(6)
S6 La1 C87 94.62(6)
S5 La1 C87 149.65(6)
S4 La1 C87 77.62(6)
S1 La1 C87 119.56(6)
S3 La1 C87 68.76(6)
C84 La1 C87 53.39(9)
C85 La1 C87 46.20(9)
C86 La1 C87 26.15(8)
C83 La1 C87 45.90(9)
S2 La1 C82 144.76(7)
S6 La1 C82 71.95(7)
S5 La1 C82 132.61(7)
S4 La1 C82 102.98(7)
S1 La1 C82 105.16(7)
S3 La1 C82 76.84(7)
C84 La1 C82 45.90(10)
C85 La1 C82 54.18(9)
C86 La1 C82 46.14(9)
C83 La1 C82 26.13(10)
C87 La1 C82 26.00(9)
C55 S5 La1 87.66(11)
C55 S6 La1 87.60(10)
C1 S1 La1 85.50(10)
C28 S4 La1 87.58(10)
C28 S3 La1 86.76(10)
C1 S2 La1 87.50(10)
C7 C2 C3 120.6(2)
C7 C2 C1 119.9(2)
C3 C2 C1 119.4(2)
C5 C6 C7 121.1(3)
C5 C6 H6 119.5
C7 C6 H6 119.5
C12 C11 C10 116.7(3)
C12 C11 C14 123.3(3)
C10 C11 C14 120.1(3)
C6 C7 C2 119.0(3)
C6 C7 C18 117.6(2)
C2 C7 C18 123.4(2)
C34 C29 C30 120.8(3)
C34 C29 C28 118.9(3)
C30 C29 C28 120.3(3)
C6 C5 C4 119.4(3)
C6 C5 H5 120.3
C4 C5 H5 120.3
C12 C13 C8 121.0(3)
C12 C13 H13 119.5
C8 C13 H13 119.5
C37 C38 C39 117.3(3)
C37 C38 C41 119.4(3)
C39 C38 C41 123.3(3)
C23 C18 C19 117.5(3)
C23 C18 C7 119.9(2)
C19 C18 C7 122.4(3)
C61 C56 C57 120.0(3)
C61 C56 C55 120.4(3)
C57 C56 C55 119.6(3)
C4 C3 C2 118.4(3)
C4 C3 C8 118.7(2)
C2 C3 C8 122.9(2)
C21 C22 C23 121.5(3)
C21 C22 H22 119.2
C23 C22 H22 119.2
C36 C37 C38 121.8(3)
C36 C37 H37 119.1
C38 C37 H37 119.1
C9 C8 C13 117.4(3)
C9 C8 C3 122.1(3)
C13 C8 C3 120.5(3)
C40 C39 C38 121.2(3)
C40 C39 H39 119.4
C38 C39 H39 119.4
C18 C23 C22 121.3(3)
C18 C23 H23 119.3
C22 C23 H23 119.3
C5 C4 C3 121.5(3)
C5 C4 H4 119.2
C3 C4 H4 119.2
C31 C30 C29 118.1(3)
C31 C30 C35 119.2(3)
C29 C30 C35 122.7(3)
C13 C12 C11 121.8(3)
C13 C12 H12 119.1
C11 C12 H12 119.1
C9 C10 C11 122.1(3)
C9 C10 H10 118.9
C11 C10 H10 118.9
C56 C55 S5 118.7(2)
C56 C55 S6 117.8(2)
S5 C55 S6 123.54(18)
C33 C34 C29 118.9(3)
C33 C34 C45 119.1(3)
C29 C34 C45 121.9(3)
C2 C1 S1 117.2(2)
C2 C1 S2 118.1(2)
S1 C1 S2 124.69(17)
C58 C57 C56 118.8(3)
C58 C57 C62 118.2(3)
C56 C57 C62 123.0(3)
C40 C35 C36 117.9(3)
C40 C35 C30 121.0(3)
C36 C35 C30 121.1(3)
C10 C9 C8 121.0(3)
C10 C9 H9 119.5
C8 C9 H9 119.5
C86 C87 C82 120.7(3)
C86 C87 La1 76.42(18)
C82 C87 La1 77.84(18)
C86 C87 H87 119.6
C82 C87 H87 119.6
La1 C87 H87 116.8
C42 C41 C38 112.5(3)
C42 C41 C43 108.6(3)
C38 C41 C43 109.6(2)
C42 C41 C44 108.7(3)
C38 C41 C44 108.1(2)
C43 C41 C44 109.3(3)
C60 C59 C58 119.7(3)
C60 C59 H59 120.2
C58 C59 H59 120.2
C77 C72 C73 117.9(3)
C77 C72 C61 121.2(3)
C73 C72 C61 120.7(3)
C37 C36 C35 120.7(3)
C37 C36 H36 119.6
C35 C36 H36 119.6
C49 C48 C47 116.5(3)
C49 C48 C51 120.6(3)
C47 C48 C51 122.7(3)
C67 C66 C65 121.0(3)
C67 C66 H66 119.5
C65 C66 H66 119.5
C60 C61 C56 119.1(3)
C60 C61 C72 117.5(3)
C56 C61 C72 123.2(3)
C20 C19 C18 120.7(3)
C20 C19 H19 119.7
C18 C19 H19 119.7
C65 C64 C63 121.5(3)
C65 C64 H64 119.3
C63 C64 H64 119.3
C46 C45 C50 117.7(3)
C46 C45 C34 120.9(3)
C50 C45 C34 121.4(3)
C59 C60 C61 121.2(3)
C59 C60 H60 119.4
C61 C60 H60 119.4
C35 C40 C39 121.1(3)
C35 C40 H40 119.5
C39 C40 H40 119.5
C20 C21 C22 116.8(3)
C20 C21 C24 120.2(3)
C22 C21 C24 123.0(3)
C45 C46 C47 121.4(3)
C45 C46 H46 119.3
C47 C46 H46 119.3
C66 C67 C62 121.2(3)
C66 C67 H67 119.4
C62 C67 H67 119.4
C32 C31 C30 121.4(3)
C32 C31 H31 119.3
C30 C31 H31 119.3
C32 C33 C34 121.0(3)
C32 C33 H33 119.5
C34 C33 H33 119.5
C64 C65 C66 117.4(3)
C64 C65 C68 122.2(3)
C66 C65 C68 120.3(3)
C19 C20 C21 122.2(3)
C19 C20 H20 118.9
C21 C20 H20 118.9
C59 C58 C57 121.2(3)
C59 C58 H58 119.4
C57 C58 H58 119.4
C67 C62 C63 118.0(3)
C67 C62 C57 120.2(3)
C63 C62 C57 121.8(3)
C64 C63 C62 120.8(3)
C64 C63 H63 119.6
C62 C63 H63 119.6
C41 C42 H42A 109.5
C41 C42 H42B 109.5
H42A C42 H42B 109.5
C41 C42 H42C 109.5
H42A C42 H42C 109.5
H42B C42 H42C 109.5
C72 C73 C74 120.6(3)
C72 C73 H73 119.7
C74 C73 H73 119.7
C72 C77 C76 121.3(3)
C72 C77 H77 119.4
C76 C77 H77 119.4
C75 C76 C77 121.5(3)
C75 C76 H76 119.3
C77 C76 H76 119.3
C46 C47 C48 121.4(3)
C46 C47 H47 119.3
C48 C47 H47 119.3
C76 C75 C74 116.9(3)
C76 C75 C78 121.9(4)
C74 C75 C78 121.2(3)
C84 C83 C82 119.8(3)
C84 C83 La1 75.94(19)
C82 C83 La1 77.87(19)
C84 C83 H83 120.1
C82 C83 H83 120.1
La1 C83 H83 116.9
C41 C44 H44A 109.5
C41 C44 H44B 109.5
H44A C44 H44B 109.5
C41 C44 H44C 109.5
H44A C44 H44C 109.5
H44B C44 H44C 109.5
C53 C51 C54 107.9(3)
C53 C51 C48 112.3(3)
C54 C51 C48 111.2(3)
C53 C51 C52 108.9(3)
C54 C51 C52 108.3(3)
C48 C51 C52 108.2(2)
C50 C49 C48 122.4(3)
C50 C49 H49 118.8
C48 C49 H49 118.8
C45 C50 C49 120.5(3)
C45 C50 H50 119.7
C49 C50 H50 119.7
C51 C52 H52A 109.5
C51 C52 H52B 109.5
H52A C52 H52B 109.5
C51 C52 H52C 109.5
H52A C52 H52C 109.5
H52B C52 H52C 109.5
C26 C24 C27 111.0(3)
C26 C24 C21 112.5(3)
C27 C24 C21 108.9(3)
C26 C24 C25 107.4(3)
C27 C24 C25 107.3(3)
C21 C24 C25 109.4(3)
C85 C86 C87 120.6(3)
C85 C86 La1 76.45(19)
C87 C86 La1 77.43(18)
C85 C86 H86 119.7
C87 C86 H86 119.7
La1 C86 H86 117.1
C29 C28 S4 117.3(2)
C29 C28 S3 118.1(2)
S4 C28 S3 124.55(17)
C51 C54 H54A 109.5
C51 C54 H54B 109.5
H54A C54 H54B 109.5
C51 C54 H54C 109.5
H54A C54 H54C 109.5
H54B C54 H54C 109.5
C75 C74 C73 121.8(3)
C75 C74 H74 119.1
C73 C74 H74 119.1
C16 C14 C17 108.6(4)
C16 C14 C15 109.4(5)
C17 C14 C15 107.4(4)
C16 C14 C11 112.4(3)
C17 C14 C11 109.9(3)
C15 C14 C11 109.0(3)
C41 C43 H43A 109.5
C41 C43 H43B 109.5
H43A C43 H43B 109.5
C41 C43 H43C 109.5
H43A C43 H43C 109.5
H43B C43 H43C 109.5
C31 C32 C33 119.8(3)
C31 C32 H32 120.1
C33 C32 H32 120.1
C86 C85 C84 118.4(3)
C86 C85 La1 77.49(19)
C84 C85 La1 76.6(2)
C86 C85 H85 120.8
C84 C85 H85 120.8
La1 C85 H85 116.0
C87 C82 C83 118.9(3)
C87 C82 C88 116.2(3)
C83 C82 C88 124.8(3)
C87 C82 La1 76.15(18)
C83 C82 La1 76.01(18)
C88 C82 La1 117.7(2)
C24 C27 H27A 109.5
C24 C27 H27B 109.5
H27A C27 H27B 109.5
C24 C27 H27C 109.5
H27A C27 H27C 109.5
H27B C27 H27C 109.5
C83 C84 C85 121.5(3)
C83 C84 La1 78.1(2)
C85 C84 La1 76.88(19)
C83 C84 H84 119.2
C85 C84 H84 119.2
La1 C84 H84 116.3
C80 C78 C79 109.7(3)
C80 C78 C75 111.0(3)
C79 C78 C75 107.7(3)
C80 C78 C81 108.1(4)
C79 C78 C81 108.1(4)
C75 C78 C81 112.2(3)
C24 C25 H25A 109.5
C24 C25 H25B 109.5
H25A C25 H25B 109.5
C24 C25 H25C 109.5
H25A C25 H25C 109.5
H25B C25 H25C 109.5
C24 C26 H26A 109.5
C24 C26 H26B 109.5
H26A C26 H26B 109.5
C24 C26 H26C 109.5
H26A C26 H26C 109.5
H26B C26 H26C 109.5
C51 C53 H53A 109.5
C51 C53 H53B 109.5
H53A C53 H53B 109.5
C51 C53 H53C 109.5
H53A C53 H53C 109.5
H53B C53 H53C 109.5
C69 C68 C71 118.6(5)
C69 C68 C65 114.6(4)
C71 C68 C65 113.4(4)
C69 C68 C70 101.1(5)
C71 C68 C70 101.5(5)
C65 C68 C70 104.5(4)
C78 C80 H80A 109.5
C78 C80 H80B 109.5
H80A C80 H80B 109.5
C78 C80 H80C 109.5
H80A C80 H80C 109.5
H80B C80 H80C 109.5
C78 C79 H79A 109.5
C78 C79 H79B 109.5
H79A C79 H79B 109.5
C78 C79 H79C 109.5
H79A C79 H79C 109.5
H79B C79 H79C 109.5
C14 C17 H17A 109.5
C14 C17 H17B 109.5
H17A C17 H17B 109.5
C14 C17 H17C 109.5
H17A C17 H17C 109.5
H17B C17 H17C 109.5
C78 C81 H81A 109.5
C78 C81 H81B 109.5
H81A C81 H81B 109.5
C78 C81 H81C 109.5
H81A C81 H81C 109.5
H81B C81 H81C 109.5
C89 C94 C93 118.0(5)
C89 C94 H94 121.0
C93 C94 H94 121.0
C68 C71 H71A 109.5
C68 C71 H71B 109.5
H71A C71 H71B 109.5
C68 C71 H71C 109.5
H71A C71 H71C 109.5
H71B C71 H71C 109.5
C92 C93 C94 119.8(6)
C92 C93 H93 120.1
C94 C93 H93 120.1
C14 C16 H16A 109.5
C14 C16 H16B 109.5
H16A C16 H16B 109.5
C14 C16 H16C 109.5
H16A C16 H16C 109.5
H16B C16 H16C 109.5
C14 C15 H15A 109.5
C14 C15 H15B 109.5
H15A C15 H15B 109.5
C14 C15 H15C 109.5
H15A C15 H15C 109.5
H15B C15 H15C 109.5
C90 C89 C94 118.5(6)
C90 C89 C95 117.8(7)
C94 C89 C95 123.2(7)
C82 C88 H88A 109.5
C82 C88 H88B 109.5
H88A C88 H88B 109.5
C82 C88 H88C 109.5
H88A C88 H88C 109.5
H88B C88 H88C 109.5
C68 C69 H69A 109.5
C68 C69 H69B 109.5
H69A C69 H69B 109.5
C68 C69 H69C 109.5
H69A C69 H69C 109.5
H69B C69 H69C 109.5
C93 C92 C91 122.4(7)
C93 C92 H92 118.8
C91 C92 H92 118.8
C68 C70 H70A 109.5
C68 C70 H70B 109.5
H70A C70 H70B 109.5
C68 C70 H70C 109.5
H70A C70 H70C 109.5
H70B C70 H70C 109.5
C89 C90 C91 122.1(7)
C89 C90 H90 119.0
C91 C90 H90 119.0
C89 C95 H95A 109.5
C89 C95 H95B 109.5
H95A C95 H95B 109.5
C89 C95 H95C 109.5
H95A C95 H95C 109.5
H95B C95 H95C 109.5
C92 C91 C90 118.9(8)
C92 C91 H91 120.6
C90 C91 H91 120.6

loop_
_geom_bond_atom_site_label_1
_geom_bond_atom_site_label_2
_geom_bond_distance
La1 S2 2.8958(7)
La1 S6 2.9241(8)
La1 S5 2.9303(8)
La1 S4 2.9414(8)
La1 S1 2.9621(7)
La1 S3 2.9645(7)
La1 C84 3.052(3)
La1 C85 3.056(3)
La1 C86 3.069(3)
La1 C83 3.079(3)
La1 C87 3.081(3)
La1 C82 3.102(3)
S5 C55 1.680(3)
S6 C55 1.694(3)
S1 C1 1.677(3)
S4 C28 1.685(3)
S3 C28 1.688(3)
S2 C1 1.687(3)
C2 C7 1.405(4)
C2 C3 1.407(4)
C2 C1 1.496(4)
C6 C5 1.384(4)
C6 C7 1.392(4)
C6 H6 0.9500
C11 C12 1.389(4)
C11 C10 1.390(4)
C11 C14 1.534(4)
C7 C18 1.495(4)
C29 C34 1.399(4)
C29 C30 1.410(4)
C29 C28 1.496(4)
C5 C4 1.386(4)
C5 H5 0.9500
C13 C12 1.387(4)
C13 C8 1.393(4)
C13 H13 0.9500
C38 C37 1.389(4)
C38 C39 1.394(4)
C38 C41 1.533(4)
C18 C23 1.388(4)
C18 C19 1.393(4)
C56 C61 1.407(4)
C56 C57 1.410(4)
C56 C55 1.503(4)
C3 C4 1.393(4)
C3 C8 1.488(4)
C22 C21 1.389(4)
C22 C23 1.389(4)
C22 H22 0.9500
C37 C36 1.382(4)
C37 H37 0.9500
C8 C9 1.393(4)
C39 C40 1.393(4)
C39 H39 0.9500
C23 H23 0.9500
C4 H4 0.9500
C30 C31 1.395(4)
C30 C35 1.488(4)
C12 H12 0.9500
C10 C9 1.381(4)
C10 H10 0.9500
C34 C33 1.391(4)
C34 C45 1.492(4)
C57 C58 1.394(5)
C57 C62 1.487(4)
C35 C40 1.385(4)
C35 C36 1.397(4)
C9 H9 0.9500
C87 C86 1.391(5)
C87 C82 1.391(5)
C87 H87 0.9500
C41 C42 1.530(4)
C41 C43 1.537(5)
C41 C44 1.542(4)
C59 C60 1.378(5)
C59 C58 1.384(5)
C59 H59 0.9500
C72 C77 1.382(5)
C72 C73 1.390(5)
C72 C61 1.494(4)
C36 H36 0.9500
C48 C49 1.387(4)
C48 C47 1.388(4)
C48 C51 1.535(4)
C66 C67 1.383(5)
C66 C65 1.400(5)
C66 H66 0.9500
C61 C60 1.394(5)
C19 C20 1.387(4)
C19 H19 0.9500
C64 C65 1.386(5)
C64 C63 1.387(4)
C64 H64 0.9500
C45 C46 1.384(4)
C45 C50 1.384(4)
C60 H60 0.9500
C40 H40 0.9500
C21 C20 1.388(4)
C21 C24 1.536(4)
C46 C47 1.387(4)
C46 H46 0.9500
C67 C62 1.387(4)
C67 H67 0.9500
C31 C32 1.379(5)
C31 H31 0.9500
C33 C32 1.381(5)
C33 H33 0.9500
C65 C68 1.525(5)
C20 H20 0.9500
C58 H58 0.9500
C62 C63 1.391(4)
C63 H63 0.9500
C42 H42A 0.9800
C42 H42B 0.9800
C42 H42C 0.9800
C73 C74 1.395(5)
C73 H73 0.9500
C77 C76 1.394(5)
C77 H77 0.9500
C76 C75 1.388(5)
C76 H76 0.9500
C47 H47 0.9500
C75 C74 1.393(5)
C75 C78 1.537(5)
C83 C84 1.376(6)
C83 C82 1.397(5)
C83 H83 0.9500
C44 H44A 0.9800
C44 H44B 0.9800
C44 H44C 0.9800
C51 C53 1.525(5)
C51 C54 1.530(5)
C51 C52 1.535(4)
C49 C50 1.386(4)
C49 H49 0.9500
C50 H50 0.9500
C52 H52A 0.9800
C52 H52B 0.9800
C52 H52C 0.9800
C24 C26 1.505(5)
C24 C27 1.535(5)
C24 C25 1.549(5)
C86 C85 1.381(5)
C86 H86 0.9500
C54 H54A 0.9800
C54 H54B 0.9800
C54 H54C 0.9800
C74 H74 0.9500
C14 C16 1.494(6)
C14 C17 1.519(5)
C14 C15 1.529(6)
C43 H43A 0.9800
C43 H43B 0.9800
C43 H43C 0.9800
C32 H32 0.9500
C85 C84 1.402(6)
C85 H85 0.9500
C82 C88 1.564(6)
C27 H27A 0.9800
C27 H27B 0.9800
C27 H27C 0.9800
C84 H84 0.9500
C78 C80 1.524(5)
C78 C79 1.536(5)
C78 C81 1.541(7)
C25 H25A 0.9800
C25 H25B 0.9800
C25 H25C 0.9800
C26 H26A 0.9800
C26 H26B 0.9800
C26 H26C 0.9800
C53 H53A 0.9800
C53 H53B 0.9800
C53 H53C 0.9800
C68 C69 1.452(7)
C68 C71 1.456(6)
C68 C70 1.656(8)
C80 H80A 0.9800
C80 H80B 0.9800
C80 H80C 0.9800
C79 H79A 0.9800
C79 H79B 0.9800
C79 H79C 0.9800
C17 H17A 0.9800
C17 H17B 0.9800
C17 H17C 0.9800
C81 H81A 0.9800
C81 H81B 0.9800
C81 H81C 0.9800
C94 C89 1.389(8)
C94 C93 1.480(8)
C94 H94 0.9500
C71 H71A 0.9800
C71 H71B 0.9800
C71 H71C 0.9800
C93 C92 1.289(8)
C93 H93 0.9500
C16 H16A 0.9800
C16 H16B 0.9800
C16 H16C 0.9800
C15 H15A 0.9800
C15 H15B 0.9800
C15 H15C 0.9800
C89 C90 1.362(9)
C89 C95 1.426(9)
C88 H88A 0.9800
C88 H88B 0.9800
C88 H88C 0.9800
C69 H69A 0.9800
C69 H69B 0.9800
C69 H69C 0.9800
C92 C91 1.378(10)
C92 H92 0.9500
C70 H70A 0.9800
C70 H70B 0.9800
C70 H70C 0.9800
C90 C91 1.387(10)
C90 H90 0.9500
C95 H95A 0.9800
C95 H95B 0.9800
C95 H95C 0.9800
C91 H91 0.9500
